data_1576178
loop_
_publ_author_name
'Mao, Xiaofeng'
'Zhang, Jie'
'Xie, Zuowei'

_publ_section_title
;
 Regioselective C(sp<sup>3</sup>)-H borylation <i>via</i> a diarylboryl
 anion surrogate in sp<sup>2</sup>-sp<sup>3</sup> diboranes(5).
;
_journal_issue 47
_journal_name_full 'Chemical science'
_journal_page_first 22314
_journal_page_last 22321
_journal_paper_doi 10.1039/d5sc07180a
_journal_volume 16
_journal_year 2025
_chemical_formula_sum 'C35 H43 B2 Li O'
_chemical_formula_weight 508.25
_space_group_crystal_system monoclinic
_space_group_IT_number 11
_space_group_name_Hall '-P 2yb'
_space_group_name_H-M_alt 'P 1 21/m 1'
_atom_sites_solution_hydrogens mixed
_audit_creation_method SHELXL-2018/3
_audit_update_record
;
2025-07-26 deposited with the CCDC.	2025-11-04 downloaded from the CCDC.
;
_cell_angle_alpha 90
_cell_angle_beta 102.199(16)
_cell_angle_gamma 90
_cell_formula_units_Z 2
_cell_length_a 8.224(4)
_cell_length_b 15.740(8)
_cell_length_c 12.282(6)
_cell_measurement_reflns_used 854
_cell_measurement_temperature 296(2)
_cell_measurement_theta_max 15
_cell_measurement_theta_min 15
_cell_volume 1554.0(13)
_computing_cell_refinement 'BRUKER D8VENTURE DIFFRACTOMETER'
_computing_data_collection 'BRUKER D8VENTURE DIFFRACTOMETER'
_computing_data_reduction 'BRUKER D8VENTURE DIFFRACTOMETER'
_computing_molecular_graphics 'BRUKER SHELXTL'
_computing_publication_material 'BRUKER SHELXTL'
_computing_structure_refinement 'SHELXL-2018/3 (Sheldrick, 2018)'
_computing_structure_solution 'SHELXT 2014/5 (Sheldrick, 2014)'
_diffrn_ambient_temperature 296(2)
_diffrn_measured_fraction_theta_full 0.998
_diffrn_measured_fraction_theta_max 0.998
_diffrn_measurement_device_type 'BRUKER D8VENTURE DIFFRACTOMETER'
_diffrn_measurement_method 'PHI & OMEGA SCAN'
_diffrn_radiation_type MoK\a
_diffrn_radiation_wavelength 0.71073
_diffrn_reflns_av_R_equivalents 0.0577
_diffrn_reflns_av_unetI/netI 0.0243
_diffrn_reflns_Laue_measured_fraction_full 0.998
_diffrn_reflns_Laue_measured_fraction_max 0.998
_diffrn_reflns_limit_h_max 9
_diffrn_reflns_limit_h_min -9
_diffrn_reflns_limit_k_max 18
_diffrn_reflns_limit_k_min -18
_diffrn_reflns_limit_l_max 14
_diffrn_reflns_limit_l_min -14
_diffrn_reflns_number 41935
_diffrn_reflns_point_group_measured_fraction_full 0.998
_diffrn_reflns_point_group_measured_fraction_max 0.998
_diffrn_reflns_theta_full 25.242
_diffrn_reflns_theta_max 25.249
_diffrn_reflns_theta_min 2.534
_exptl_absorpt_coefficient_mu 0.061
_exptl_absorpt_correction_T_max 0.7456
_exptl_absorpt_correction_T_min 0.6523
_exptl_absorpt_correction_type multi-scan
_exptl_crystal_colour colourless
_exptl_crystal_density_diffrn 1.086
_exptl_crystal_description block
_exptl_crystal_F_000 548
_exptl_crystal_size_max 0.400
_exptl_crystal_size_mid 0.300
_exptl_crystal_size_min 0.200
_refine_diff_density_max 0.326
_refine_diff_density_min -0.228
_refine_diff_density_rms 0.045
_refine_ls_extinction_method none
_refine_ls_goodness_of_fit_ref 1.068
_refine_ls_hydrogen_treatment mixed
_refine_ls_matrix_type full
_refine_ls_number_parameters 196
_refine_ls_number_reflns 2905
_refine_ls_number_restraints 0
_refine_ls_restrained_S_all 1.068
_refine_ls_R_factor_all 0.1127
_refine_ls_R_factor_gt 0.0849
_refine_ls_shift/su_max 0.000
_refine_ls_shift/su_mean 0.000
_refine_ls_structure_factor_coef Fsqd
_refine_ls_weighting_details 'w=1/[\s^2^(Fo^2^)+(0.1171P)^2^+1.0719P] where P=(Fo^2^+2Fc^2^)/3'
_refine_ls_weighting_scheme calc
_refine_ls_wR_factor_gt 0.2282
_refine_ls_wR_factor_ref 0.2530
_reflns_Friedel_coverage 0.000
_reflns_number_gt 2072
_reflns_number_total 2905
_reflns_threshold_expression 'I > 2\s(I)'
_cod_data_source_file d5sc07180a2.cif
_cod_data_source_block '[2e]Li'
_cod_depositor_comments 'Adding full bibliography for 1576174--1576180.cif.'
_cod_original_sg_symbol_H-M 'P 21/m'
_cod_database_code 1576178
_shelx_shelxl_version_number 2018/3
_shelx_space_group_comment
;
The symmetry employed for this shelxl refinement is uniquely defined
by the following loop, which should always be used as a source of
symmetry information in preference to the above space-group names.
They are only intended as comments.
;
_shelx_estimated_absorpt_t_min 0.976
_shelx_estimated_absorpt_t_max 0.988

loop_
_space_group_symop_operation_xyz
'x, y, z'
'-x, y+1/2, -z'
'-x, -y, -z'
'x, -y-1/2, z'

loop_
_atom_site_label
_atom_site_type_symbol
_atom_site_fract_x
_atom_site_fract_y
_atom_site_fract_z
_atom_site_U_iso_or_equiv
_atom_site_adp_type
_atom_site_occupancy
_atom_site_site_symmetry_order
_atom_site_calc_flag
_atom_site_refinement_flags_posn
_atom_site_refinement_flags_adp
_atom_site_refinement_flags_occupancy
_atom_site_disorder_assembly
_atom_site_disorder_group
Li1 Li -0.1424(11) 0.750000 0.5792(7) 0.078(2) Uani 1 2 d S T P . .
O1 O 0.0095(5) 0.750000 0.7226(3) 0.0804(10) Uani 1 2 d S T P . .
B1 B -0.4229(3) 0.6870(2) 0.3049(2) 0.0484(8) Uani 1 1 d . . . . .
C1 C -0.3079(3) 0.64997(17) 0.4199(2) 0.0466(7) Uani 1 1 d . . . . .
C2 C -0.3717(3) 0.62179(17) 0.5122(2) 0.0504(7) Uani 1 1 d . . . . .
C3 C -0.2650(4) 0.5862(2) 0.6057(3) 0.0656(9) Uani 1 1 d . . . . .
H3A H -0.308490 0.568269 0.665831 0.079 Uiso 1 1 calc R U . . .
C4 C -0.0969(4) 0.5774(2) 0.6097(3) 0.0730(10) Uani 1 1 d . . . . .
H4A H -0.023321 0.555844 0.677426 0.088 Uiso 1 1 calc R U . . .
C5 C -0.0314(4) 0.6043(2) 0.5224(3) 0.0703(10) Uani 1 1 d . . . . .
H5A H 0.087380 0.596731 0.524152 0.084 Uiso 1 1 calc R U . . .
C6 C -0.1355(3) 0.6400(2) 0.4293(2) 0.0582(8) Uani 1 1 d . . . . .
H6A H -0.087296 0.656127 0.365780 0.070 Uiso 1 1 calc R U . . .
C7 C -0.5548(4) 0.6259(2) 0.5132(3) 0.0667(9) Uani 1 1 d . . . . .
H7A H -0.613844 0.651336 0.445249 0.100 Uiso 1 1 calc R U . . .
H7B H -0.596254 0.569534 0.519632 0.100 Uiso 1 1 calc R U . . .
H7C H -0.570603 0.659497 0.575387 0.100 Uiso 1 1 calc R U . . .
C8 C -0.5606(3) 0.6211(2) 0.2382(2) 0.0539(8) Uani 1 1 d . . . . .
C9 C -0.7320(4) 0.6323(2) 0.2228(3) 0.0701(9) Uani 1 1 d . . . . .
H9A H -0.771491 0.678645 0.256396 0.084 Uiso 1 1 calc R U . . .
C10 C -0.8469(4) 0.5772(3) 0.1592(3) 0.0847(12) Uani 1 1 d . . . . .
H10A H -0.960362 0.587259 0.150369 0.102 Uiso 1 1 calc R U . . .
C11 C -0.7913(5) 0.5080(3) 0.1097(3) 0.0859(12) Uani 1 1 d . . . . .
H11A H -0.866850 0.471427 0.066064 0.103 Uiso 1 1 calc R U . . .
C12 C -0.6245(5) 0.4932(2) 0.1248(3) 0.0754(10) Uani 1 1 d . . . . .
H12A H -0.587647 0.445904 0.091526 0.091 Uiso 1 1 calc R U . . .
C13 C -0.5082(4) 0.5473(2) 0.1890(2) 0.0609(8) Uani 1 1 d . . . . .
C14 C -0.3263(4) 0.5248(2) 0.2028(3) 0.0787(10) Uani 1 1 d . . . . .
H14A H -0.259672 0.566785 0.248406 0.118 Uiso 1 1 calc R U . . .
H14B H -0.306241 0.470124 0.237695 0.118 Uiso 1 1 calc R U . . .
H14C H -0.297537 0.523142 0.131027 0.118 Uiso 1 1 calc R U . . .
C15 C -0.3358(5) 0.750000 0.2314(3) 0.0560(11) Uani 1 2 d S T P . .
C16 C -0.3963(6) 0.750000 0.1042(4) 0.0852(17) Uani 1 2 d S T P . .
H16A H -0.466038 0.700385 0.083807 0.102 Uiso 0.5 1 calc R U P . .
H16B H -0.466038 0.799615 0.083807 0.102 Uiso 0.5 1 calc R U P . .
C17 C -0.2742(10) 0.750000 0.0396(5) 0.184(5) Uani 1 2 d S T P . .
H17A H -0.326983 0.750000 -0.037953 0.276 Uiso 1 2 calc R U P . .
H17B H -0.206147 0.799798 0.056371 0.276 Uiso 0.5 1 calc R U P . .
H17C H -0.206147 0.700202 0.056371 0.276 Uiso 0.5 1 calc R U P . .
C18 C 0.1841(8) 0.750000 0.7390(6) 0.125(3) Uani 1 2 d S T P . .
H18A H 0.221050 0.799960 0.704797 0.150 Uiso 0.5 1 calc R U P . .
H18B H 0.221049 0.700040 0.704797 0.150 Uiso 0.5 1 calc R U P . .
C19 C 0.2543(14) 0.750000 0.8577(9) 0.183(4) Uani 1 2 d S T P . .
H19A H 0.322450 0.699917 0.878624 0.219 Uiso 0.5 1 calc R U P . .
H19B H 0.322450 0.800083 0.878624 0.219 Uiso 0.5 1 calc R U P . .
C20 C 0.1140(16) 0.750000 0.9114(8) 0.232(7) Uani 1 2 d S T P . .
H20A H 0.118314 0.700076 0.958202 0.279 Uiso 0.5 1 calc R U P . .
H20B H 0.118314 0.799924 0.958202 0.279 Uiso 0.5 1 calc R U P . .
C21 C -0.0377(11) 0.750000 0.8286(6) 0.131(3) Uani 1 2 d S T P . .
H21C H -0.103198 0.800060 0.836217 0.158 Uiso 0.5 1 calc R U P . .
H21A H -0.103199 0.699940 0.836217 0.158 Uiso 0.5 1 calc R U P . .
H15A H -0.218(6) 0.750000 0.253(3) 0.063(12) Uiso 1 2 d S . P . .
H1A H -0.508(5) 0.750000 0.343(3) 0.051(10) Uiso 1 2 d S . P . .

loop_
_atom_site_aniso_label
_atom_site_aniso_U_11
_atom_site_aniso_U_22
_atom_site_aniso_U_33
_atom_site_aniso_U_23
_atom_site_aniso_U_13
_atom_site_aniso_U_12
Li1 0.072(5) 0.088(6) 0.070(5) 0.000 0.006(4) 0.000
O1 0.093(3) 0.087(2) 0.061(2) 0.000 0.0170(18) 0.000
B1 0.0361(15) 0.063(2) 0.0437(16) -0.0061(14) 0.0034(12) 0.0039(14)
C1 0.0375(14) 0.0517(15) 0.0472(15) -0.0090(12) 0.0015(11) 0.0011(11)
C2 0.0490(16) 0.0481(15) 0.0510(16) -0.0034(12) 0.0035(12) -0.0040(12)
C3 0.074(2) 0.0617(19) 0.0558(18) 0.0081(15) 0.0023(15) -0.0037(16)
C4 0.067(2) 0.072(2) 0.068(2) 0.0066(17) -0.0124(17) 0.0097(17)
C5 0.0467(17) 0.078(2) 0.077(2) -0.0101(18) -0.0076(16) 0.0138(16)
C6 0.0418(15) 0.072(2) 0.0570(17) -0.0098(14) 0.0027(12) 0.0069(14)
C7 0.0581(19) 0.076(2) 0.068(2) 0.0057(16) 0.0179(15) -0.0089(16)
C8 0.0456(15) 0.0700(19) 0.0416(14) -0.0016(13) -0.0012(11) -0.0030(14)
C9 0.0453(17) 0.085(2) 0.072(2) -0.0082(17) -0.0062(14) -0.0047(16)
C10 0.0510(19) 0.108(3) 0.083(2) 0.006(2) -0.0145(17) -0.011(2)
C11 0.085(3) 0.093(3) 0.064(2) -0.004(2) -0.0194(19) -0.030(2)
C12 0.088(3) 0.078(2) 0.0532(18) -0.0102(16) -0.0018(17) -0.0142(19)
C13 0.0657(19) 0.072(2) 0.0416(15) -0.0029(14) 0.0034(13) -0.0060(16)
C14 0.074(2) 0.082(2) 0.081(2) -0.022(2) 0.0176(18) 0.0075(19)
C15 0.033(2) 0.090(3) 0.044(2) 0.000 0.0057(16) 0.000
C16 0.065(3) 0.148(5) 0.043(2) 0.000 0.013(2) 0.000
C17 0.134(6) 0.373(16) 0.055(4) 0.000 0.044(4) 0.000
C18 0.076(4) 0.193(8) 0.097(5) 0.000 -0.001(3) 0.000
C19 0.157(9) 0.232(12) 0.126(8) 0.000 -0.044(7) 0.000
C20 0.199(12) 0.42(2) 0.071(6) 0.000 0.006(7) 0.000
C21 0.174(8) 0.147(7) 0.079(4) 0.000 0.041(5) 0.000

loop_
_atom_type_symbol
_atom_type_description
_atom_type_scat_dispersion_real
_atom_type_scat_dispersion_imag
_atom_type_scat_source
C C 0.0033 0.0016 'International Tables Vol C Tables 4.2.6.8 and 6.1.1.4'
H H 0.0000 0.0000 'International Tables Vol C Tables 4.2.6.8 and 6.1.1.4'
B B 0.0013 0.0007 'International Tables Vol C Tables 4.2.6.8 and 6.1.1.4'
O O 0.0106 0.0060 'International Tables Vol C Tables 4.2.6.8 and 6.1.1.4'
Li Li -0.0003 0.0001 'International Tables Vol C Tables 4.2.6.8 and 6.1.1.4'

loop_
_geom_angle_atom_site_label_1
_geom_angle_atom_site_label_2
_geom_angle_atom_site_label_3
_geom_angle
_geom_angle_site_symmetry_1
_geom_angle_site_symmetry_3
_geom_angle_publ_flag
O1 Li1 C6 123.5(3) . . ?
O1 Li1 C6 123.5(3) . 4_575 ?
C6 Li1 C6 86.1(3) . 4_575 ?
O1 Li1 C5 92.7(2) . . ?
C6 Li1 C5 31.35(11) . . ?
C6 Li1 C5 110.0(3) 4_575 . ?
O1 Li1 C5 92.7(2) . 4_575 ?
C6 Li1 C5 110.0(3) . 4_575 ?
C6 Li1 C5 31.35(11) 4_575 4_575 ?
C5 Li1 C5 122.4(4) . 4_575 ?
O1 Li1 C1 143.57(12) . . ?
C6 Li1 C1 31.37(11) . . ?
C6 Li1 C1 87.5(3) 4_575 . ?
C5 Li1 C1 55.72(13) . . ?
C5 Li1 C1 118.5(3) 4_575 . ?
O1 Li1 C1 143.57(12) . 4_575 ?
C6 Li1 C1 87.5(3) . 4_575 ?
C6 Li1 C1 31.37(11) 4_575 4_575 ?
C5 Li1 C1 118.5(3) . 4_575 ?
C5 Li1 C1 55.72(13) 4_575 4_575 ?
C1 Li1 C1 72.9(2) . 4_575 ?
O1 Li1 C4 80.37(18) . . ?
C6 Li1 C4 53.35(12) . . ?
C6 Li1 C4 138.4(3) 4_575 . ?
C5 Li1 C4 29.26(11) . . ?
C5 Li1 C4 148.7(4) 4_575 . ?
C1 Li1 C4 63.20(11) . . ?
C1 Li1 C4 136.0(3) 4_575 . ?
O1 Li1 C4 80.37(18) . 4_575 ?
C6 Li1 C4 138.4(3) . 4_575 ?
C6 Li1 C4 53.35(12) 4_575 4_575 ?
C5 Li1 C4 148.7(4) . 4_575 ?
C5 Li1 C4 29.26(11) 4_575 4_575 ?
C1 Li1 C4 136.0(3) . 4_575 ?
C1 Li1 C4 63.20(11) 4_575 4_575 ?
C4 Li1 C4 160.3(4) . 4_575 ?
O1 Li1 C2 122.7(2) . . ?
C6 Li1 C2 53.47(13) . . ?
C6 Li1 C2 113.6(3) 4_575 . ?
C5 Li1 C2 62.33(12) . . ?
C5 Li1 C2 144.6(3) 4_575 . ?
C1 Li1 C2 30.24(11) . . ?
C1 Li1 C2 90.1(3) 4_575 . ?
C4 Li1 C2 52.13(10) . . ?
C4 Li1 C2 145.5(3) 4_575 . ?
O1 Li1 C2 122.7(2) . 4_575 ?
C6 Li1 C2 113.6(3) . 4_575 ?
C6 Li1 C2 53.47(13) 4_575 4_575 ?
C5 Li1 C2 144.6(3) . 4_575 ?
C5 Li1 C2 62.33(12) 4_575 4_575 ?
C1 Li1 C2 90.1(3) . 4_575 ?
C1 Li1 C2 30.24(11) 4_575 4_575 ?
C4 Li1 C2 145.5(3) . 4_575 ?
C4 Li1 C2 52.13(10) 4_575 4_575 ?
C2 Li1 C2 93.7(3) . 4_575 ?
C18 O1 C21 109.5(5) . . ?
C18 O1 Li1 125.1(4) . . ?
C21 O1 Li1 125.5(5) . . ?
C15 B1 C8 117.2(2) . . ?
C15 B1 C1 117.4(2) . . ?
C8 B1 C1 115.0(3) . . ?
C15 B1 B1 51.95(14) . 4_575 ?
C8 B1 B1 129.74(15) . 4_575 ?
C1 B1 B1 110.94(15) . 4_575 ?
C15 B1 H1A 93.9(12) . . ?
C8 B1 H1A 106.8(14) . . ?
C1 B1 H1A 101.9(15) . . ?
B1 B1 H1A 42.9(12) 4_575 . ?
C6 C1 C2 115.9(2) . . ?
C6 C1 B1 120.0(2) . . ?
C2 C1 B1 124.0(2) . . ?
C6 C1 Li1 69.8(2) . . ?
C2 C1 Li1 79.3(2) . . ?
B1 C1 Li1 122.6(2) . . ?
C3 C2 C1 120.3(3) . . ?
C3 C2 C7 117.5(3) . . ?
C1 C2 C7 122.1(2) . . ?
C3 C2 Li1 77.2(2) . . ?
C1 C2 Li1 70.4(2) . . ?
C7 C2 Li1 125.8(2) . . ?
C4 C3 C2 121.1(3) . . ?
C4 C3 H3A 119.4 . . ?
C2 C3 H3A 119.4 . . ?
C5 C4 C3 120.0(3) . . ?
C5 C4 Li1 69.7(3) . . ?
C3 C4 Li1 77.9(3) . . ?
C5 C4 H4A 119.9 . . ?
C3 C4 H4A 119.9 . . ?
Li1 C4 H4A 119.9 . . ?
C4 C5 C6 119.6(3) . . ?
C4 C5 Li1 81.1(3) . . ?
C6 C5 Li1 71.1(3) . . ?
C4 C5 H5A 120.2 . . ?
C6 C5 H5A 120.2 . . ?
Li1 C5 H5A 120.2 . . ?
C5 C6 C1 123.0(3) . . ?
C5 C6 Li1 77.5(2) . . ?
C1 C6 Li1 78.8(2) . . ?
C5 C6 H6A 118.4 . . ?
C1 C6 H6A 118.4 . . ?
Li1 C6 H6A 118.4 . . ?
C2 C7 H7A 109.5 . . ?
C2 C7 H7B 109.5 . . ?
H7A C7 H7B 109.5 . . ?
C2 C7 H7C 109.5 . . ?
H7A C7 H7C 109.5 . . ?
H7B C7 H7C 109.5 . . ?
C9 C8 C13 115.8(3) . . ?
C9 C8 B1 124.4(3) . . ?
C13 C8 B1 119.8(2) . . ?
C8 C9 C10 123.0(3) . . ?
C8 C9 H9A 118.5 . . ?
C10 C9 H9A 118.5 . . ?
C11 C10 C9 119.5(3) . . ?
C11 C10 H10A 120.3 . . ?
C9 C10 H10A 120.3 . . ?
C12 C11 C10 119.7(3) . . ?
C12 C11 H11A 120.1 . . ?
C10 C11 H11A 120.1 . . ?
C11 C12 C13 121.4(4) . . ?
C11 C12 H12A 119.3 . . ?
C13 C12 H12A 119.3 . . ?
C12 C13 C8 120.5(3) . . ?
C12 C13 C14 117.7(3) . . ?
C8 C13 C14 121.8(3) . . ?
C13 C14 H14A 109.5 . . ?
C13 C14 H14B 109.5 . . ?
H14A C14 H14B 109.5 . . ?
C13 C14 H14C 109.5 . . ?
H14A C14 H14C 109.5 . . ?
H14B C14 H14C 109.5 . . ?
C16 C15 B1 119.0(3) . 4_575 ?
C16 C15 B1 119.0(3) . . ?
B1 C15 B1 76.1(3) 4_575 . ?
C16 C15 H15A 112(3) . . ?
B1 C15 H15A 113.0(19) 4_575 . ?
B1 C15 H15A 112.9(19) . . ?
C17 C16 C15 117.2(5) . . ?
C17 C16 H16A 108.0 . . ?
C15 C16 H16A 108.0 . . ?
C17 C16 H16B 108.0 . . ?
C15 C16 H16B 108.0 . . ?
H16A C16 H16B 107.2 . . ?
C16 C17 H17A 109.5 . . ?
C16 C17 H17B 109.5 . . ?
H17A C17 H17B 109.5 . . ?
C16 C17 H17C 109.5 . . ?
H17A C17 H17C 109.5 . . ?
H17B C17 H17C 109.5 . . ?
O1 C18 C19 108.7(7) . . ?
O1 C18 H18A 109.9 . . ?
C19 C18 H18A 109.9 . . ?
O1 C18 H18B 109.9 . . ?
C19 C18 H18B 109.9 . . ?
H18A C18 H18B 108.3 . . ?
C20 C19 C18 105.8(8) . . ?
C20 C19 H19A 110.6 . . ?
C18 C19 H19A 110.6 . . ?
C20 C19 H19B 110.6 . . ?
C18 C19 H19B 110.6 . . ?
H19A C19 H19B 108.7 . . ?
C21 C20 C19 109.6(8) . . ?
C21 C20 H20A 109.7 . . ?
C19 C20 H20A 109.7 . . ?
C21 C20 H20B 109.7 . . ?
C19 C20 H20B 109.7 . . ?
H20A C20 H20B 108.2 . . ?
C20 C21 O1 106.4(7) . . ?
C20 C21 H21C 110.5 . . ?
O1 C21 H21C 110.5 . . ?
C20 C21 H21A 110.5 . . ?
O1 C21 H21A 110.5 . . ?
H21C C21 H21A 108.6 . . ?

loop_
_geom_bond_atom_site_label_1
_geom_bond_atom_site_label_2
_geom_bond_distance
_geom_bond_site_symmetry_2
_geom_bond_publ_flag
Li1 O1 1.932(9) . ?
Li1 C6 2.536(7) . ?
Li1 C6 2.536(7) 4_575 ?
Li1 C5 2.617(5) . ?
Li1 C5 2.617(6) 4_575 ?
Li1 C1 2.652(7) . ?
Li1 C1 2.652(7) 4_575 ?
Li1 C4 2.757(4) . ?
Li1 C4 2.757(4) 4_575 ?
Li1 C2 2.766(6) . ?
Li1 C2 2.766(6) 4_575 ?
O1 C18 1.407(7) . ?
O1 C21 1.436(7) . ?
B1 C15 1.608(5) . ?
B1 C8 1.624(4) . ?
B1 C1 1.633(4) . ?
B1 B1 1.982(7) 4_575 ?
B1 H1A 1.35(3) . ?
C1 C6 1.407(4) . ?
C1 C2 1.417(4) . ?
C2 C3 1.406(4) . ?
C2 C7 1.509(4) . ?
C3 C4 1.380(5) . ?
C3 H3A 0.9300 . ?
C4 C5 1.364(5) . ?
C4 H4A 0.9800 . ?
C5 C6 1.394(4) . ?
C5 H5A 0.9800 . ?
C6 H6A 0.9800 . ?
C7 H7A 0.9600 . ?
C7 H7B 0.9600 . ?
C7 H7C 0.9600 . ?
C8 C9 1.393(4) . ?
C8 C13 1.417(4) . ?
C9 C10 1.394(5) . ?
C9 H9A 0.9300 . ?
C10 C11 1.372(6) . ?
C10 H10A 0.9300 . ?
C11 C12 1.365(5) . ?
C11 H11A 0.9300 . ?
C12 C13 1.394(5) . ?
C12 H12A 0.9300 . ?
C13 C14 1.512(4) . ?
C14 H14A 0.9600 . ?
C14 H14B 0.9600 . ?
C14 H14C 0.9600 . ?
C15 C16 1.536(6) . ?
C15 H15A 0.95(4) . ?
C16 C17 1.404(8) . ?
C16 H16A 0.9700 . ?
C16 H16B 0.9700 . ?
C17 H17A 0.9600 . ?
C17 H17B 0.9600 . ?
C17 H17C 0.9600 . ?
C18 C19 1.450(11) . ?
C18 H18A 0.9700 . ?
C18 H18B 0.9700 . ?
C19 C20 1.445(14) . ?
C19 H19A 0.9700 . ?
C19 H19B 0.9700 . ?
C20 C21 1.433(13) . ?
C20 H20A 0.9700 . ?
C20 H20B 0.9700 . ?
C21 H21C 0.9700 . ?
C21 H21A 0.9700 . ?
